data_7016958
loop_
_publ_author_name
'Hirtenlehner, Christa'
'Krims, Charlotte'
'H\"olbling, Johanna'
'List, Manuela'
'Zabel, Manfred'
'Fleck, Michel'
'Berger, Raphael J. F.'
'Schoefberger, Wolfgang'
'Monkowius, Uwe'

_publ_section_title
;
 Syntheses, crystal structures, reactivity, and photochemistry of
 gold(iii) bromides bearing N-heterocyclic carbenes.
;
_journal_issue 38
_journal_name_full 'Dalton transactions (Cambridge, England : 2003)'
_journal_page_first 9899
_journal_page_last 9910
_journal_paper_doi 10.1039/c1dt11175b
_journal_volume 40
_journal_year 2011
_chemical_formula_sum 'C34 H32 Au N5 O3'
_chemical_formula_weight 755.61
_space_group_crystal_system monoclinic
_space_group_IT_number 14
_space_group_name_Hall '-P 2yn'
_space_group_name_H-M_alt 'P 1 21/n 1'
_symmetry_space_group_name_Hall '-P 2yn'
_symmetry_space_group_name_H-M 'P 1 21/n 1'
_atom_sites_solution_hydrogens geom
_atom_sites_solution_primary direct
_atom_sites_solution_secondary difmap
_audit_creation_method 'APEX2 v2010.1-2'
_cell_angle_alpha 90
_cell_angle_beta 92.617(3)
_cell_angle_gamma 90
_cell_formula_units_Z 4
_cell_length_a 15.1417(14)
_cell_length_b 11.1604(10)
_cell_length_c 18.1484(17)
_cell_measurement_temperature 200.(2)
_cell_volume 3063.7(5)
_computing_structure_refinement 'SHELXL-97 (Sheldrick, 2008)'
_computing_structure_solution 'SHELXS-97 (Sheldrick, 2008)'
_diffrn_ambient_temperature 200.(2)
_diffrn_measured_fraction_theta_full 0.996
_diffrn_measured_fraction_theta_max 0.996
_diffrn_measurement_device_type 'SMART X2S'
_diffrn_measurement_method omega-scan
_diffrn_radiation_monochromator 'doubly curved silicon crystal'
_diffrn_radiation_source 'sealed MicroFocus tube'
_diffrn_radiation_type 'Mo K\a'
_diffrn_radiation_wavelength 0.71073
_diffrn_reflns_av_R_equivalents 0.0512
_diffrn_reflns_av_sigmaI/netI 0.0513
_diffrn_reflns_limit_h_max 17
_diffrn_reflns_limit_h_min -17
_diffrn_reflns_limit_k_max 10
_diffrn_reflns_limit_k_min -13
_diffrn_reflns_limit_l_max 21
_diffrn_reflns_limit_l_min -20
_diffrn_reflns_number 19332
_diffrn_reflns_theta_full 25.04
_diffrn_reflns_theta_max 25.04
_diffrn_reflns_theta_min 3.15
_exptl_absorpt_coefficient_mu 4.845
_exptl_absorpt_correction_T_max 0.24
_exptl_absorpt_correction_T_min 0.13
_exptl_absorpt_correction_type multi-scan
_exptl_absorpt_process_details 'SADABS V2008/1 (Bruker AXS)'
_exptl_crystal_colour colourless
_exptl_crystal_density_diffrn 1.638
_exptl_crystal_density_method 'not measured'
_exptl_crystal_description prism
_exptl_crystal_F_000 1496
_exptl_crystal_size_max 0.70
_exptl_crystal_size_mid 0.55
_exptl_crystal_size_min 0.42
_refine_diff_density_max 0.816
_refine_diff_density_min -0.504
_refine_ls_extinction_method none
_refine_ls_goodness_of_fit_ref 1.020
_refine_ls_hydrogen_treatment constr
_refine_ls_matrix_type full
_refine_ls_number_parameters 411
_refine_ls_number_reflns 5405
_refine_ls_number_restraints 32
_refine_ls_restrained_S_all 1.031
_refine_ls_R_factor_all 0.0504
_refine_ls_R_factor_gt 0.0312
_refine_ls_shift/su_max 0.001
_refine_ls_shift/su_mean 0.000
_refine_ls_structure_factor_coef Fsqd
_refine_ls_weighting_details 'calc w=1/[\s^2^(Fo^2^)+(0.0303P)^2^+0.0000P] where P=(Fo^2^+2Fc^2^)/3'
_refine_ls_weighting_scheme calc
_refine_ls_wR_factor_gt 0.0650
_refine_ls_wR_factor_ref 0.0719
_reflns_number_gt 4114
_reflns_number_total 5405
_reflns_threshold_expression >2sigma(I)
_cod_data_source_file c1dt11175b.txt
_cod_data_source_block III
_cod_database_code 7016958

loop_
_space_group_symop_operation_xyz
'x, y, z'
'-x+1/2, y+1/2, -z+1/2'
'-x, -y, -z'
'x-1/2, -y-1/2, z-1/2'

loop_
_atom_site_type_symbol
_atom_site_label
_atom_site_fract_x
_atom_site_fract_y
_atom_site_fract_z
_atom_site_U_iso_or_equiv
_atom_site_adp_type
_atom_site_calc_flag
_atom_site_refinement_flags
_atom_site_occupancy
_atom_site_disorder_assembly
_atom_site_disorder_group
Au Au1 0.043597(13) 0.468891(17) 0.264184(11) 0.03754(8) Uani d . 1.0 A 1
C C15 -0.2118(5) 0.3775(8) 0.4779(4) 0.090(3) Uani d . 1.0 A 1
H H15 -0.2219 0.3842 0.5291 0.108 Uiso calc R 1.0 A 1
C C27 0.2555(3) 0.5894(5) 0.2663(3) 0.0456(13) Uani d . 1.0 A 1
H H00A 0.2087 0.5978 0.2268 0.055 Uiso calc R 1.0 A 1
H H00B 0.3129 0.5825 0.2427 0.055 Uiso calc R 1.0 A 1
C C24 0.0703(4) 0.1394(7) 0.5748(4) 0.079(2) Uani d . 1.0 A 1
H H01 0.0645 0.0659 0.6006 0.095 Uiso calc R 1.0 A 1
C C14 -0.1501(5) 0.3002(7) 0.4541(4) 0.084(2) Uani d . 1.0 A 1
H H14 -0.1171 0.2519 0.4886 0.101 Uiso calc R 1.0 A 1
C C33 0.1804(3) 0.7657(5) 0.3235(3) 0.0525(15) Uani d . 1.0 A 1
H H04 0.127 0.7431 0.2976 0.063 Uiso calc R 1.0 A 1
C C6 0.0527(3) 0.6232(4) 0.0572(3) 0.0462(14) Uani d . 1.0 A 1
H H05 0.0611 0.5521 0.0855 0.055 Uiso calc R 1.0 A 1
N N3 0.1785(3) 0.3326(4) 0.3609(2) 0.0430(11) Uani d . 1.0 A 1
C C29 0.3339(4) 0.7348(5) 0.3526(3) 0.0542(15) Uani d . 1.0 A 1
H H08 0.3873 0.6924 0.3459 0.065 Uiso calc R 1.0 A 1
C C30 0.3336(4) 0.8309(5) 0.3999(3) 0.0584(16) Uani d . 1.0 A 1
H H0GO 0.3859 0.8519 0.4278 0.07 Uiso calc R 1.0 A 1
C C7 0.0858(4) 0.6296(5) -0.0119(3) 0.0561(16) Uani d . 1.0 A 1
H H0NV 0.1163 0.5628 -0.031 0.067 Uiso calc R 1.0 A 1
C C3 -0.1748(3) 0.6182(5) 0.1446(3) 0.0559(16) Uani d . 1.0 A 1
H H0IM -0.2016 0.6785 0.1141 0.067 Uiso calc R 1.0 A 1
C C21 0.1121(4) 0.2430(4) 0.3823(3) 0.0523(15) Uani d . 1.0 A 1
H H21A 0.1325 0.1621 0.3686 0.063 Uiso calc R 1.0 A 1
H H21B 0.0556 0.2588 0.3544 0.063 Uiso calc R 1.0 A 1
C C26 0.0862(4) 0.3518(6) 0.5003(4) 0.0670(19) Uani d . 1.0 A 1
H H1EL 0.0906 0.4255 0.4745 0.08 Uiso calc R 1.0 A 1
C C10 -0.0036(3) 0.8199(5) 0.0426(3) 0.0503(14) Uani d . 1.0 A 1
H H1UB -0.035 0.8864 0.0611 0.06 Uiso calc R 1.0 A 1
C C31 0.2578(4) 0.8967(5) 0.4071(3) 0.0594(16) Uani d . 1.0 A 1
H H1GQ 0.2588 0.9652 0.4382 0.071 Uiso calc R 1.0 A 1
C C1 -0.0712(3) 0.5171(5) 0.2131(3) 0.0416(13) Uani d . 1.0 A 1
C C19 0.3048(4) 0.4217(5) 0.3513(3) 0.0509(14) Uani d . 1.0 A 1
H H2IM 0.3655 0.4433 0.3562 0.061 Uiso calc R 1.0 A 1
C C2UC 0.0617(4) 0.2454(9) 0.6113(4) 0.088(3) Uani d . 1.0 A 1
H H2UC 0.05 0.2454 0.6623 0.106 Uiso calc R 1.0 A 1
C C25 0.0700(4) 0.3525(7) 0.5742(4) 0.091(3) Uani d . 1.0 A 1
H H4OJ 0.0646 0.4263 0.5997 0.109 Uiso calc R 1.0 A 1
C C4 -0.0248(3) 0.7136(4) 0.1622(3) 0.0468(13) Uani d . 1.0 A 1
H H5C1 0.0263 0.7026 0.1975 0.056 Uiso calc R 1.0 A 1
H H5C2 -0.0527 0.7913 0.1733 0.056 Uiso calc R 1.0 A 1
C C13 -0.1353(4) 0.2917(6) 0.3807(4) 0.0684(19) Uani d . 1.0 A 1
H H5FV -0.0916 0.2375 0.3651 0.082 Uiso calc R 1.0 A 1
C C32 0.1809(4) 0.8643(5) 0.3697(3) 0.0584(16) Uani d . 1.0 A 1
H H5JV 0.1284 0.9092 0.3754 0.07 Uiso calc R 1.0 A 1
C C11 -0.1659(4) 0.3432(5) 0.2471(3) 0.0630(17) Uani d . 1.0 A 1
H H5F1 -0.1145 0.2895 0.242 0.076 Uiso calc R 1.0 A 1
H H5F2 -0.2181 0.3038 0.2229 0.076 Uiso calc R 1.0 A 1
C C12 -0.1818(4) 0.3594(6) 0.3280(3) 0.0590(17) Uani d . 1.0 A 1
C C23 0.0873(4) 0.1382(5) 0.5013(3) 0.0590(16) Uani d . 1.0 A 1
H H7GA 0.0931 0.064 0.4764 0.071 Uiso calc R 1.0 A 1
C C2 -0.2132(4) 0.5185(6) 0.1679(4) 0.0668(18) Uani d . 1.0 A 1
H H7EF -0.2729 0.4947 0.1581 0.08 Uiso calc R 1.0 A 1
C C9 0.0296(4) 0.8264(5) -0.0259(4) 0.0634(17) Uani d . 1.0 A 1
H H8RK 0.0211 0.8969 -0.0547 0.076 Uiso calc R 1.0 A 1
C C20 0.2660(3) 0.3299(5) 0.3843(3) 0.0494(14) Uani d . 1.0 A 1
H H8AV 0.2936 0.2738 0.4173 0.059 Uiso calc R 1.0 A 1
C C8 0.0755(4) 0.7310(6) -0.0535(3) 0.0651(18) Uani d . 1.0 A 1
H H8GV 0.0997 0.7358 -0.1009 0.078 Uiso calc R 1.0 A 1
N N2 -0.0889(3) 0.6172(4) 0.1731(2) 0.0403(10) Uani d . 1.0 A 1
C C22 0.0961(3) 0.2449(5) 0.4632(3) 0.0432(13) Uani d . 1.0 A 1
N N1 -0.1492(3) 0.4566(4) 0.2088(2) 0.0417(11) Uani d . 1.0 A 1
C C18 0.1614(3) 0.4243(4) 0.3140(3) 0.0379(12) Uani d . 1.0 A 1
C C28 0.2564(3) 0.6991(4) 0.3142(3) 0.0433(13) Uani d . 1.0 A 1
C C5 0.0075(3) 0.7177(4) 0.0860(3) 0.0380(12) Uani d . 1.0 A 1
N N4 0.2396(3) 0.4795(4) 0.3087(2) 0.0404(10) Uani d . 1.0 A 1
C C17 -0.2452(4) 0.4386(6) 0.3518(4) 0.073(2) Uani d . 1.0 A 1
H H17 -0.2781 0.4868 0.3172 0.088 Uiso calc R 1.0 A 1
C C16 -0.2603(5) 0.4471(6) 0.4266(5) 0.081(2) Uani d . 1.0 A 1
H H16 -0.304 0.5007 0.443 0.097 Uiso calc R 1.0 A 1
N N5 0.9735(3) 0.0333(5) 0.2429(3) 0.0481(12) Uani d D 1.0 B 1
O O1 0.9069(8) -0.0077(19) 0.2645(7) 0.145(8) Uani d PD 0.523(15) B 1
O O2 0.9877(7) 0.0099(10) 0.1782(4) 0.073(4) Uani d PD 0.523(15) B 1
O O3 1.0168(11) 0.099(2) 0.2737(11) 0.265(15) Uani d PD 0.523(15) B 1
O O4 1.0374(6) -0.0150(14) 0.2674(8) 0.107(7) Uani d PD 0.477(15) B 2
O O5 0.9731(12) 0.073(2) 0.1837(7) 0.171(10) Uiso d PD 0.477(15) B 2
O O6 0.9221(12) 0.0736(12) 0.2836(9) 0.141(8) Uani d PD 0.477(15) B 2

loop_
_atom_site_aniso_label
_atom_site_aniso_U_11
_atom_site_aniso_U_22
_atom_site_aniso_U_33
_atom_site_aniso_U_12
_atom_site_aniso_U_13
_atom_site_aniso_U_23
Au1 0.04111(12) 0.04019(13) 0.03156(13) 0.00293(9) 0.00419(8) 0.00067(10)
C15 0.087(6) 0.128(7) 0.056(5) -0.058(5) 0.020(5) 0.001(5)
C27 0.045(3) 0.055(3) 0.038(3) -0.002(3) 0.011(3) 0.008(3)
C24 0.080(5) 0.101(6) 0.057(5) -0.005(4) 0.017(4) 0.030(4)
C14 0.077(5) 0.129(7) 0.049(5) -0.046(5) 0.011(4) 0.014(4)
C33 0.046(3) 0.058(4) 0.053(4) -0.004(3) 0.000(3) 0.001(3)
C6 0.052(3) 0.036(3) 0.050(4) 0.005(2) 0.005(3) 0.003(3)
N3 0.049(3) 0.043(3) 0.039(3) 0.006(2) 0.011(2) 0.002(2)
C29 0.046(3) 0.057(4) 0.060(4) -0.006(3) 0.011(3) 0.009(3)
C30 0.053(4) 0.047(3) 0.074(5) -0.010(3) -0.011(3) 0.008(3)
C7 0.054(4) 0.058(4) 0.057(4) -0.003(3) 0.010(3) -0.015(3)
C3 0.041(3) 0.076(4) 0.051(4) 0.021(3) 0.010(3) 0.011(3)
C21 0.068(4) 0.044(3) 0.045(4) -0.005(3) 0.007(3) 0.002(3)
C26 0.075(4) 0.061(4) 0.068(5) -0.015(3) 0.028(4) -0.015(3)
C10 0.055(3) 0.038(3) 0.058(4) 0.000(2) -0.007(3) 0.004(3)
C31 0.081(4) 0.037(3) 0.060(4) -0.012(3) 0.000(3) -0.001(3)
C1 0.036(3) 0.050(3) 0.038(3) -0.004(2) 0.007(2) -0.003(3)
C19 0.044(3) 0.061(4) 0.048(4) 0.016(3) 0.005(3) 0.003(3)
C2UC 0.066(5) 0.154(8) 0.047(5) -0.035(5) 0.020(4) -0.016(5)
C25 0.087(5) 0.103(6) 0.085(6) -0.038(4) 0.033(5) -0.042(5)
C4 0.061(4) 0.036(3) 0.044(4) -0.002(2) -0.001(3) -0.005(2)
C13 0.057(4) 0.088(5) 0.062(5) -0.032(3) 0.015(4) 0.000(4)
C32 0.064(4) 0.049(4) 0.063(4) 0.007(3) 0.005(3) -0.004(3)
C11 0.071(4) 0.067(4) 0.052(4) -0.032(3) 0.014(3) 0.000(3)
C12 0.059(4) 0.073(4) 0.046(4) -0.041(3) 0.009(3) 0.004(3)
C23 0.070(4) 0.055(4) 0.053(4) 0.006(3) 0.015(3) 0.010(3)
C2 0.033(3) 0.112(5) 0.056(4) 0.000(3) 0.005(3) 0.001(4)
C9 0.078(4) 0.056(4) 0.055(4) -0.003(3) -0.004(3) 0.022(3)
C20 0.049(3) 0.059(4) 0.040(4) 0.015(3) 0.002(3) 0.011(3)
C8 0.078(5) 0.079(5) 0.039(4) -0.014(4) 0.014(3) -0.001(3)
N2 0.039(2) 0.045(3) 0.037(3) 0.0059(19) 0.008(2) 0.001(2)
C22 0.046(3) 0.047(3) 0.037(3) -0.002(2) 0.009(3) -0.002(3)
N1 0.045(3) 0.052(3) 0.028(3) -0.003(2) 0.001(2) 0.003(2)
C18 0.045(3) 0.042(3) 0.028(3) 0.006(2) 0.009(2) 0.001(2)
C28 0.046(3) 0.047(3) 0.038(3) -0.004(2) 0.010(3) 0.018(3)
C5 0.038(3) 0.035(3) 0.040(3) -0.002(2) -0.004(2) -0.003(2)
N4 0.044(3) 0.043(2) 0.035(3) 0.005(2) 0.012(2) 0.003(2)
C17 0.070(5) 0.083(5) 0.068(5) -0.025(4) 0.020(4) 0.001(4)
C16 0.071(5) 0.097(6) 0.076(6) -0.034(4) 0.031(4) -0.014(4)
N5 0.046(3) 0.063(3) 0.036(3) -0.002(3) 0.006(2) 0.004(3)
O1 0.067(8) 0.29(2) 0.073(10) -0.036(11) 0.016(7) 0.049(11)
O2 0.113(8) 0.074(7) 0.037(6) -0.024(5) 0.044(5) -0.016(4)
O3 0.112(13) 0.33(3) 0.36(3) -0.083(15) 0.054(14) -0.30(2)
O4 0.041(6) 0.147(13) 0.132(14) 0.017(6) 0.000(7) 0.071(10)
O6 0.130(15) 0.097(10) 0.203(18) 0.023(9) 0.100(13) -0.030(11)

loop_
_atom_type_symbol
_atom_type_description
_atom_type_scat_dispersion_real
_atom_type_scat_dispersion_imag
_atom_type_scat_source
C C 0.0033 0.0016 'International Tables Vol C Tables 4.2.6.8 and 6.1.1.4'
H H 0.0000 0.0000 'International Tables Vol C Tables 4.2.6.8 and 6.1.1.4'
N N 0.0061 0.0033 'International Tables Vol C Tables 4.2.6.8 and 6.1.1.4'
O O 0.0106 0.0060 'International Tables Vol C Tables 4.2.6.8 and 6.1.1.4'
Au Au -2.0133 8.8022 'International Tables Vol C Tables 4.2.6.8 and 6.1.1.4'

loop_
_geom_angle_atom_site_label_1
_geom_angle_atom_site_label_2
_geom_angle_atom_site_label_3
_geom_angle
C1 Au1 C18 178.19(19)
C14 C15 C16 119.3(7)
C14 C15 H15 120.3
C16 C15 H15 120.3
N4 C27 C28 112.0(4)
N4 C27 H00A 109.2
C28 C27 H00A 109.2
N4 C27 H00B 109.2
C28 C27 H00B 109.2
H00A C27 H00B 107.9
C2UC C24 C23 120.5(7)
C2UC C24 H01 119.8
C23 C24 H01 119.8
C15 C14 C13 120.0(8)
C15 C14 H14 120.0
C13 C14 H14 120.0
C32 C33 C28 121.2(6)
C32 C33 H04 119.4
C28 C33 H04 119.4
C5 C6 C7 121.1(5)
C5 C6 H05 119.4
C7 C6 H05 119.4
C18 N3 C20 111.4(4)
C18 N3 C21 124.4(5)
C20 N3 C21 124.1(4)
C30 C29 C28 120.5(5)
C30 C29 H08 119.7
C28 C29 H08 119.7
C31 C30 C29 120.2(6)
C31 C30 H0GO 119.9
C29 C30 H0GO 119.9
C8 C7 C6 120.7(5)
C8 C7 H0NV 119.6
C6 C7 H0NV 119.6
C2 C3 N2 107.0(5)
C2 C3 H0IM 126.5
N2 C3 H0IM 126.5
N3 C21 C22 112.9(4)
N3 C21 H21A 109.0
C22 C21 H21A 109.0
N3 C21 H21B 109.0
C22 C21 H21B 109.0
H21A C21 H21B 107.8
C25 C26 C22 120.5(6)
C25 C26 H1EL 119.7
C22 C26 H1EL 119.7
C9 C10 C5 121.2(5)
C9 C10 H1UB 119.4
C5 C10 H1UB 119.4
C32 C31 C30 120.5(6)
C32 C31 H1GQ 119.8
C30 C31 H1GQ 119.8
N2 C1 N1 103.2(5)
N2 C1 Au1 128.0(4)
N1 C1 Au1 128.7(4)
C20 C19 N4 106.9(5)
C20 C19 H2IM 126.6
N4 C19 H2IM 126.6
C24 C2UC C25 120.1(7)
C24 C2UC H2UC 120.0
C25 C2UC H2UC 120.0
C26 C25 C2UC 119.7(7)
C26 C25 H4OJ 120.2
C2UC C25 H4OJ 120.2
N2 C4 C5 113.3(4)
N2 C4 H5C1 108.9
C5 C4 H5C1 108.9
N2 C4 H5C2 108.9
C5 C4 H5C2 108.9
H5C1 C4 H5C2 107.7
C14 C13 C12 122.4(7)
C14 C13 H5FV 118.8
C12 C13 H5FV 118.8
C31 C32 C33 119.5(5)
C31 C32 H5JV 120.3
C33 C32 H5JV 120.3
N1 C11 C12 113.3(5)
N1 C11 H5F1 108.9
C12 C11 H5F1 108.9
N1 C11 H5F2 108.9
C12 C11 H5F2 108.9
H5F1 C11 H5F2 107.7
C13 C12 C17 118.0(6)
C13 C12 C11 120.5(6)
C17 C12 C11 121.4(7)
C24 C23 C22 120.2(6)
C24 C23 H7GA 119.9
C22 C23 H7GA 119.9
C3 C2 N1 106.4(5)
C3 C2 H7EF 126.8
N1 C2 H7EF 126.8
C10 C9 C8 120.3(6)
C10 C9 H8RK 119.9
C8 C9 H8RK 119.9
C19 C20 N3 106.4(5)
C19 C20 H8AV 126.8
N3 C20 H8AV 126.8
C7 C8 C9 119.0(6)
C7 C8 H8GV 120.5
C9 C8 H8GV 120.5
C1 N2 C3 111.6(4)
C1 N2 C4 124.1(4)
C3 N2 C4 124.2(5)
C26 C22 C23 119.0(5)
C26 C22 C21 121.0(5)
C23 C22 C21 120.0(5)
C1 N1 C2 111.7(5)
C1 N1 C11 124.6(5)
C2 N1 C11 123.6(5)
N4 C18 N3 104.5(4)
N4 C18 Au1 128.1(4)
N3 C18 Au1 127.4(4)
C33 C28 C29 118.1(5)
C33 C28 C27 121.4(5)
C29 C28 C27 120.4(5)
C6 C5 C10 117.6(5)
C6 C5 C4 121.4(5)
C10 C5 C4 120.9(5)
C18 N4 C19 110.8(4)
C18 N4 C27 125.8(4)
C19 N4 C27 123.3(4)
C12 C17 C16 119.6(7)
C12 C17 H17 120.2
C16 C17 H17 120.2
C17 C16 C15 120.6(7)
C17 C16 H16 119.7
C15 C16 H16 119.7
O3 N5 O1 125.2(11)
O3 N5 O2 119.5(9)
O1 N5 O2 114.8(9)

loop_
_geom_bond_atom_site_label_1
_geom_bond_atom_site_label_2
_geom_bond_distance
Au1 C1 2.005(6)
Au1 C18 2.025(5)
C15 C14 1.358(10)
C15 C16 1.394(10)
C15 H15 0.95
C27 N4 1.473(6)
C27 C28 1.502(7)
C27 H00A 0.99
C27 H00B 0.99
C24 C2UC 1.364(9)
C24 C23 1.370(8)
C24 H01 0.95
C14 C13 1.364(8)
C14 H14 0.95
C33 C32 1.384(7)
C33 C28 1.386(7)
C33 H04 0.95
C6 C5 1.374(6)
C6 C7 1.374(7)
C6 H05 0.95
N3 C18 1.349(6)
N3 C20 1.374(6)
N3 C21 1.482(6)
C29 C30 1.375(8)
C29 C28 1.395(7)
C29 H08 0.95
C30 C31 1.373(7)
C30 H0GO 0.95
C7 C8 1.366(8)
C7 H0NV 0.95
C3 C2 1.333(8)
C3 N2 1.378(6)
C3 H0IM 0.95
C21 C22 1.499(7)
C21 H21A 0.99
C21 H21B 0.99
C26 C25 1.375(9)
C26 C22 1.381(7)
C26 H1EL 0.95
C10 C9 1.365(8)
C10 C5 1.392(7)
C10 H1UB 0.95
C31 C32 1.369(8)
C31 H1GQ 0.95
C1 N2 1.353(6)
C1 N1 1.360(6)
C19 C20 1.337(7)
C19 N4 1.385(7)
C19 H2IM 0.95
C2UC C25 1.381(10)
C2UC H2UC 0.95
C25 H4OJ 0.95
C4 N2 1.467(6)
C4 C5 1.488(6)
C4 H5C1 0.99
C4 H5C2 0.99
C13 C12 1.384(8)
C13 H5FV 0.95
C32 H5JV 0.95
C11 N1 1.470(6)
C11 C12 1.510(8)
C11 H5F1 0.99
C11 H5F2 0.99
C12 C17 1.389(8)
C23 C22 1.386(7)
C23 H7GA 0.95
C2 N1 1.380(7)
C2 H7EF 0.95
C9 C8 1.378(8)
C9 H8RK 0.95
C20 H8AV 0.95
C8 H8GV 0.95
C18 N4 1.341(6)
C17 C16 1.390(9)
C17 H17 0.95
C16 H16 0.95
N5 O3 1.115(9)
N5 O1 1.189(9)
N5 O2 1.233(7)
